data_4511383
loop_
_publ_author_name
'Medishetty, Raghavender'
'Tandiana, Rika'
'Vittal, Jagadese J.'

_publ_section_title
;
 Stepwise Host--Guest [2 + 2] Photoreaction in a Hydrogen-Bonded
 One-Dimensional Coordination Polymer to a Two-Dimensional Layered
 Structure
;
_journal_issue 7
_journal_name_full 'Crystal Growth &amp; Design'
_journal_page_first 3186
_journal_paper_doi 10.1021/cg500641m
_journal_volume 14
_journal_year 2014
_chemical_formula_sum 'C47 H36 Cd F3 N3 O5'
_chemical_formula_weight 892.19
_chemical_name_systematic
; 
 ? 
;
_space_group_IT_number 15
_symmetry_cell_setting monoclinic
_symmetry_space_group_name_Hall '-C 2yc'
_symmetry_space_group_name_H-M 'C 1 2/c 1'
_atom_sites_solution_hydrogens geom
_atom_sites_solution_primary direct
_atom_sites_solution_secondary difmap
_audit_creation_method SHELXL-97
_cell_angle_alpha 90.00
_cell_angle_beta 94.511(2)
_cell_angle_gamma 90.00
_cell_formula_units_Z 4
_cell_length_a 29.311(3)
_cell_length_b 5.9604(5)
_cell_length_c 21.7006(19)
_cell_measurement_reflns_used 4474
_cell_measurement_temperature 100(2)
_cell_measurement_theta_max 27.46
_cell_measurement_theta_min 2.25
_cell_volume 3779.5(6)
_computing_cell_refinement 'Bruker SMART'
_computing_data_collection 'Bruker SMART'
_computing_data_reduction 'Bruker SAINT'
_computing_molecular_graphics 'Bruker SHELXTL'
_computing_publication_material 'Bruker SHELXTL'
_computing_structure_refinement 'SHELXL-97 (Sheldrick, 1997)'
_computing_structure_solution 'SHELXS-97 (Sheldrick, 1990)'
_diffrn_ambient_temperature 100(2)
_diffrn_measured_fraction_theta_full 0.998
_diffrn_measured_fraction_theta_max 0.998
_diffrn_measurement_device_type 'CCD area detector'
_diffrn_measurement_method 'phi and omega scans'
_diffrn_radiation_monochromator graphite
_diffrn_radiation_source 'fine-focus sealed tube'
_diffrn_radiation_type MoK\a
_diffrn_radiation_wavelength 0.71073
_diffrn_reflns_av_R_equivalents 0.0385
_diffrn_reflns_av_sigmaI/netI 0.0439
_diffrn_reflns_limit_h_max 38
_diffrn_reflns_limit_h_min -34
_diffrn_reflns_limit_k_max 7
_diffrn_reflns_limit_k_min -7
_diffrn_reflns_limit_l_max 25
_diffrn_reflns_limit_l_min -28
_diffrn_reflns_number 12467
_diffrn_reflns_theta_full 27.50
_diffrn_reflns_theta_max 27.50
_diffrn_reflns_theta_min 1.39
_exptl_absorpt_coefficient_mu 0.648
_exptl_absorpt_correction_T_max 0.9148
_exptl_absorpt_correction_T_min 0.8003
_exptl_absorpt_correction_type multi-scan
_exptl_absorpt_process_details 'SADABS (Sheldrick, 2008)'
_exptl_crystal_colour Colourless
_exptl_crystal_density_diffrn 1.568
_exptl_crystal_density_meas ?
_exptl_crystal_density_method 'not measured'
_exptl_crystal_description Block
_exptl_crystal_F_000 1816
_exptl_crystal_size_max 0.36
_exptl_crystal_size_mid 0.20
_exptl_crystal_size_min 0.14
_refine_diff_density_max 1.432
_refine_diff_density_min -1.121
_refine_diff_density_rms 0.178
_refine_ls_extinction_method none
_refine_ls_goodness_of_fit_ref 1.094
_refine_ls_hydrogen_treatment mixed
_refine_ls_matrix_type full
_refine_ls_number_parameters 278
_refine_ls_number_reflns 4326
_refine_ls_number_restraints 11
_refine_ls_restrained_S_all 1.103
_refine_ls_R_factor_all 0.0558
_refine_ls_R_factor_gt 0.0484
_refine_ls_shift/su_max 0.000
_refine_ls_shift/su_mean 0.000
_refine_ls_structure_factor_coef Fsqd
_refine_ls_weighting_details 'calc w=1/[\s^2^(Fo^2^)+(0.0728P)^2^+12.5726P] where P=(Fo^2^+2Fc^2^)/3'
_refine_ls_weighting_scheme calc
_refine_ls_wR_factor_gt 0.1213
_refine_ls_wR_factor_ref 0.1311
_reflns_number_gt 3854
_reflns_number_total 4326
_reflns_threshold_expression >2sigma(I)
_cod_data_source_file cg500641m_si_002.cif
_cod_data_source_block Compound_1
_cod_depositor_comments
;
The following automatic conversions were performed:

'_symmetry_cell_setting' value 'Monoclinic' changed to 'monoclinic'
according to
/usr/data/users/saulius/crontab/automatic-downloads/rss-feeds/ACS/lib/dictionaries/cif_core.dic
dictionary named 'cif_core.dic' version 2.4.2 from
2011-04-26.

'_exptl_absorpt_correction_type' value 'MUlti-scan'
changed to 'multi-scan' according to
/usr/data/users/saulius/crontab/automatic-downloads/rss-feeds/ACS/lib/dictionaries/cif_core.dic
dictionary named 'cif_core.dic' version 2.4.2 from 2011-04-26.

Automatic conversion script
Id: cif_fix_values 2281 2013-09-26 08:29:07Z andrius 

 Adding full bibliography for 4511383--4511385.cif.

The following automatic conversions were performed:

'_exptl_crystal_density_meas' value 'Not Measured' was changed to '?'
- the value is perceived as not measured.

Automatic conversion script
Id: cif_fix_values 3008 2015-01-20 13:52:24Z robertas 
;
_cod_original_cell_volume 3779.4(6)
_cod_original_sg_symbol_H-M C2/c
_cod_database_code 4511383

loop_
_symmetry_equiv_pos_as_xyz
'x, y, z'
'-x, y, -z+1/2'
'x+1/2, y+1/2, z'
'-x+1/2, y+1/2, -z+1/2'
'-x, -y, -z'
'x, -y, z-1/2'
'-x+1/2, -y+1/2, -z'
'x+1/2, -y+1/2, z-1/2'

loop_
_atom_site_label
_atom_site_type_symbol
_atom_site_fract_x
_atom_site_fract_y
_atom_site_fract_z
_atom_site_U_iso_or_equiv
_atom_site_adp_type
_atom_site_occupancy
_atom_site_symmetry_multiplicity
_atom_site_calc_flag
_atom_site_refinement_flags
_atom_site_disorder_assembly
_atom_site_disorder_group
Cd1 Cd 0.0000 0.25574(5) 0.2500 0.01041(12) Uani 1 2 d S . .
F1 F 0.30039(9) 0.7107(4) 0.40458(13) 0.0325(6) Uani 1 1 d . . .
O1 O 0.01597(8) 0.1796(4) 0.14429(10) 0.0146(5) Uani 1 1 d . . .
O2 O 0.00279(9) 0.5310(4) 0.16982(10) 0.0174(5) Uani 1 1 d . . .
O3 O 0.0000 -0.1258(6) 0.2500 0.0249(8) Uani 1 2 d SDU . .
H3O H -0.0011(17) -0.206(7) 0.2809(15) 0.030 Uiso 1 1 d D . .
N1 N 0.07865(11) 0.2630(5) 0.27642(14) 0.0197(6) Uani 1 1 d . . .
C1 C 0.10316(13) 0.0811(7) 0.26241(17) 0.0248(8) Uani 1 1 d . . .
H1 H 0.0874 -0.0438 0.2437 0.030 Uiso 1 1 calc R . .
C2 C 0.14990(13) 0.0681(7) 0.27400(19) 0.0268(8) Uani 1 1 d . . .
H2 H 0.1657 -0.0632 0.2630 0.032 Uiso 1 1 calc R . .
C3 C 0.17381(14) 0.2462(6) 0.30162(19) 0.0250(8) Uani 1 1 d . . .
C4 C 0.14849(13) 0.4335(7) 0.31672(18) 0.0249(8) Uani 1 1 d . . .
H4 H 0.1633 0.5597 0.3362 0.030 Uiso 1 1 calc R . .
C5 C 0.10158(13) 0.4338(7) 0.30313(18) 0.0242(8) Uani 1 1 d . . .
H5 H 0.0849 0.5632 0.3135 0.029 Uiso 1 1 calc R . .
C6 C 0.22407(14) 0.2271(7) 0.3132(2) 0.0264(9) Uani 1 1 d . . .
H6 H 0.2385 0.1007 0.2966 0.032 Uiso 1 1 calc R . .
C7 C 0.25034(13) 0.3741(7) 0.34529(17) 0.0242(8) Uani 1 1 d . . .
H7 H 0.2359 0.5010 0.3617 0.029 Uiso 1 1 calc R . .
C8 C 0.30031(12) 0.3546(7) 0.35733(16) 0.0199(7) Uani 1 1 d . . .
C9 C 0.32633(13) 0.1712(7) 0.34110(17) 0.0232(8) Uani 1 1 d . . .
H9 H 0.3114 0.0444 0.3222 0.028 Uiso 1 1 calc R . .
C10 C 0.37374(13) 0.1701(7) 0.35198(18) 0.0253(8) Uani 1 1 d . . .
H10 H 0.3908 0.0430 0.3407 0.030 Uiso 1 1 calc R . .
C11 C 0.39613(13) 0.3532(7) 0.37918(18) 0.0251(8) Uani 1 1 d . . .
H11 H 0.4286 0.3532 0.3856 0.030 Uiso 1 1 calc R . .
C12 C 0.37142(13) 0.5363(7) 0.39702(18) 0.0261(8) Uani 1 1 d . . .
H12 H 0.3864 0.6624 0.4162 0.031 Uiso 1 1 calc R . .
C13 C 0.32448(13) 0.5316(7) 0.38638(17) 0.0228(8) Uani 1 1 d . . .
C14 C 0.00865(10) 0.3812(5) 0.12937(13) 0.0102(6) Uani 1 1 d . . .
C15 C -0.00918(10) 0.6605(6) 0.04410(14) 0.0102(6) Uani 1 1 d . . .
H15 H -0.0153 0.7702 0.0741 0.012 Uiso 1 1 calc R . .
C16 C 0.00543(10) 0.4454(5) 0.06284(14) 0.0093(6) Uani 1 1 d . . .
C17 C 0.01461(11) 0.2876(5) 0.01800(15) 0.0107(6) Uani 1 1 d . . .
H17 H 0.0248 0.1420 0.0304 0.013 Uiso 1 1 calc R . .
F2 F 0.30035(15) 0.6962(8) 0.5730(3) 0.0311(11) Uani 0.50 1 d P A 1
C18 C 0.26080(12) 0.3345(7) 0.51440(16) 0.0185(7) Uani 1 1 d . . .
H18 H 0.2427 0.4559 0.5270 0.022 Uiso 1 1 calc R . .
C19 C 0.31079(12) 0.3502(7) 0.52856(15) 0.0185(7) Uani 1 1 d . . .
C20 C 0.34114(12) 0.1804(7) 0.51566(18) 0.0215(7) Uani 1 1 d . E .
H20 H 0.3299 0.0453 0.4969 0.026 Uiso 1 1 calc R . .
C21 C 0.38793(13) 0.2070(7) 0.5301(2) 0.0257(8) Uani 1 1 d D . .
H21 H 0.4079 0.0913 0.5187 0.031 Uiso 1 1 calc R B 1
C23 C 0.37589(12) 0.5655(6) 0.57012(18) 0.0258(8) Uani 1 1 d D . .
H23 H 0.3871 0.7038 0.5870 0.031 Uiso 1 1 calc R C 1
C24 C 0.32936(12) 0.5429(7) 0.55633(18) 0.0236(8) Uani 1 1 d . A .
H24 H 0.3096 0.6618 0.5661 0.028 Uiso 0.50 1 calc PR D 2
N2 N 0.4041(4) 0.402(4) 0.554(2) 0.022(3) Uani 0.50 1 d PD E 2
C22 C 0.4070(5) 0.398(4) 0.561(3) 0.022(3) Uani 0.50 1 d PD E 1
H22 H 0.4386 0.4095 0.5738 0.027 Uiso 0.50 1 calc PR E 1

loop_
_atom_site_aniso_label
_atom_site_aniso_U_11
_atom_site_aniso_U_22
_atom_site_aniso_U_33
_atom_site_aniso_U_23
_atom_site_aniso_U_13
_atom_site_aniso_U_12
Cd1 0.01866(19) 0.00736(18) 0.00494(17) 0.000 -0.00071(12) 0.000
F1 0.0304(13) 0.0213(12) 0.0452(15) -0.0030(10) 0.0001(11) 0.0000(10)
O1 0.0277(13) 0.0093(10) 0.0067(10) 0.0011(9) 0.0000(9) 0.0024(10)
O2 0.0369(14) 0.0095(11) 0.0059(10) -0.0015(8) 0.0018(10) 0.0009(10)
O3 0.0468(19) 0.0111(15) 0.0172(16) 0.000 0.0058(15) 0.000
N1 0.0227(15) 0.0224(17) 0.0139(14) -0.0030(11) 0.0000(12) -0.0017(12)
C1 0.0274(19) 0.028(2) 0.0190(17) -0.0082(15) 0.0033(15) -0.0010(16)
C2 0.0210(18) 0.031(2) 0.029(2) -0.0087(17) 0.0052(15) 0.0027(16)
C3 0.0255(19) 0.030(2) 0.0193(18) 0.0017(15) 0.0022(15) 0.0042(16)
C4 0.028(2) 0.0223(19) 0.0237(19) -0.0043(15) -0.0019(15) -0.0068(16)
C5 0.0241(19) 0.024(2) 0.0249(19) -0.0046(15) 0.0007(15) -0.0014(15)
C6 0.025(2) 0.029(2) 0.026(2) -0.0036(16) 0.0036(16) 0.0008(16)
C7 0.0233(19) 0.027(2) 0.0231(18) 0.0031(16) 0.0043(15) 0.0009(16)
C8 0.0167(17) 0.026(2) 0.0172(16) 0.0056(15) 0.0003(13) -0.0015(15)
C9 0.0257(19) 0.0245(19) 0.0193(17) 0.0028(15) 0.0014(14) -0.0042(16)
C10 0.0251(19) 0.027(2) 0.0233(19) 0.0068(16) 0.0008(15) 0.0036(16)
C11 0.0179(17) 0.034(2) 0.0235(19) 0.0125(17) 0.0015(14) -0.0006(16)
C12 0.0255(19) 0.026(2) 0.026(2) 0.0053(16) -0.0021(15) -0.0076(16)
C13 0.0223(18) 0.0230(19) 0.0232(18) 0.0048(15) 0.0025(15) -0.0003(15)
C14 0.0113(14) 0.0120(15) 0.0065(13) 0.0041(11) -0.0028(11) 0.0011(11)
C15 0.0105(14) 0.0114(14) 0.0084(14) -0.0022(12) -0.0010(11) 0.0006(12)
C16 0.0100(14) 0.0105(15) 0.0073(13) 0.0009(11) 0.0004(11) -0.0006(11)
C17 0.0169(15) 0.0037(13) 0.0112(14) -0.0014(11) 0.0002(12) -0.0003(11)
F2 0.020(2) 0.020(2) 0.052(3) -0.019(2) 0.000(2) 0.0039(18)
C18 0.0142(16) 0.0244(18) 0.0171(16) -0.0021(15) 0.0023(12) 0.0001(14)
C19 0.0160(16) 0.0264(19) 0.0126(15) 0.0023(14) -0.0020(13) -0.0038(14)
C20 0.0194(18) 0.0213(18) 0.0235(18) 0.0004(15) 0.0002(14) -0.0036(15)
C21 0.0195(18) 0.029(2) 0.028(2) 0.0011(16) -0.0003(15) 0.0029(15)
C23 0.0213(18) 0.028(2) 0.027(2) -0.0097(16) -0.0023(15) -0.0051(16)
C24 0.0163(17) 0.031(2) 0.0237(18) -0.0079(16) 0.0025(14) 0.0005(15)
N2 0.0124(19) 0.036(2) 0.018(9) -0.001(3) -0.006(3) 0.0031(17)
C22 0.0124(19) 0.036(2) 0.018(9) -0.001(3) -0.006(3) 0.0031(17)

loop_
_atom_type_symbol
_atom_type_description
_atom_type_scat_dispersion_real
_atom_type_scat_dispersion_imag
_atom_type_scat_source
C C 0.0033 0.0016 'International Tables Vol C Tables 4.2.6.8 and 6.1.1.4'
H H 0.0000 0.0000 'International Tables Vol C Tables 4.2.6.8 and 6.1.1.4'
N N 0.0061 0.0033 'International Tables Vol C Tables 4.2.6.8 and 6.1.1.4'
O O 0.0106 0.0060 'International Tables Vol C Tables 4.2.6.8 and 6.1.1.4'
F F 0.0171 0.0103 'International Tables Vol C Tables 4.2.6.8 and 6.1.1.4'
Cd Cd -0.8075 1.2024 'International Tables Vol C Tables 4.2.6.8 and 6.1.1.4'

loop_
_geom_angle_atom_site_label_1
_geom_angle_atom_site_label_2
_geom_angle_atom_site_label_3
_geom_angle
_geom_angle_site_symmetry_1
_geom_angle_site_symmetry_3
O3 Cd1 N1 91.06(7) . .
O3 Cd1 N1 91.06(7) . 2
N1 Cd1 N1 177.88(15) . 2
O3 Cd1 O2 133.18(5) . 2
N1 Cd1 O2 84.17(10) . 2
N1 Cd1 O2 94.38(10) 2 2
O3 Cd1 O2 133.18(5) . .
N1 Cd1 O2 94.38(10) . .
N1 Cd1 O2 84.17(10) 2 .
O2 Cd1 O2 93.64(11) 2 .
O3 Cd1 O1 79.19(6) . .
N1 Cd1 O1 88.59(10) . .
N1 Cd1 O1 91.81(10) 2 .
O2 Cd1 O1 146.76(8) 2 .
O2 Cd1 O1 54.56(8) . .
O3 Cd1 O1 79.19(6) . 2
N1 Cd1 O1 91.81(10) . 2
N1 Cd1 O1 88.59(10) 2 2
O2 Cd1 O1 54.56(8) 2 2
O2 Cd1 O1 146.76(8) . 2
O1 Cd1 O1 158.39(12) . 2
O3 Cd1 C14 105.76(7) . 2
N1 Cd1 C14 85.66(10) . 2
N1 Cd1 C14 93.76(10) 2 2
O2 Cd1 C14 27.53(9) 2 2
O2 Cd1 C14 121.01(9) . 2
O1 Cd1 C14 172.46(9) . 2
O1 Cd1 C14 27.19(9) 2 2
O3 Cd1 C14 105.76(7) . .
N1 Cd1 C14 93.76(10) . .
N1 Cd1 C14 85.66(10) 2 .
O2 Cd1 C14 121.01(9) 2 .
O2 Cd1 C14 27.53(9) . .
O1 Cd1 C14 27.19(9) . .
O1 Cd1 C14 172.46(9) 2 .
C14 Cd1 C14 148.49(14) 2 .
C14 O1 Cd1 91.32(18) . .
C14 O2 Cd1 91.97(18) . .
C5 N1 C1 117.1(3) . .
C5 N1 Cd1 125.3(3) . .
C1 N1 Cd1 117.6(2) . .
N1 C1 C2 123.0(4) . .
C1 C2 C3 120.0(4) . .
C2 C3 C4 117.1(4) . .
C2 C3 C6 118.6(4) . .
C4 C3 C6 124.3(4) . .
C5 C4 C3 119.3(4) . .
N1 C5 C4 123.5(4) . .
C7 C6 C3 124.6(4) . .
C6 C7 C8 124.7(4) . .
C13 C8 C9 116.0(3) . .
C13 C8 C7 118.9(4) . .
C9 C8 C7 125.0(4) . .
C10 C9 C8 121.3(4) . .
C11 C10 C9 120.2(4) . .
C12 C11 C10 120.1(4) . .
C13 C12 C11 118.4(4) . .
F1 C13 C12 118.1(4) . .
F1 C13 C8 118.0(3) . .
C12 C13 C8 123.8(4) . .
O1 C14 O2 121.5(3) . .
O1 C14 C16 119.4(3) . .
O2 C14 C16 119.1(3) . .
O1 C14 Cd1 61.49(15) . .
O2 C14 Cd1 60.50(15) . .
C16 C14 Cd1 171.1(2) . .
C17 C15 C16 119.8(3) 5_565 .
C17 C16 C15 119.0(3) . .
C17 C16 C14 120.1(3) . .
C15 C16 C14 120.7(3) . .
C15 C17 C16 121.1(3) 5_565 .
C18 C18 C19 125.3(5) 7_556 .
C24 C19 C20 117.0(3) . .
C24 C19 C18 119.5(3) . .
C20 C19 C18 123.5(3) . .
C19 C20 C21 120.4(4) . .
N2 C21 C20 119.8(5) . .
N2 C21 C22 6(4) . .
C20 C21 C22 123.1(5) . .
N2 C23 C24 119.4(6) . .
N2 C23 C22 7(4) . .
C24 C23 C22 123.4(8) . .
F2 C24 C23 121.4(4) . .
F2 C24 C19 117.0(4) . .
C23 C24 C19 121.5(4) . .
C23 N2 C21 121.5(10) . .
C23 C22 C21 114.3(12) . .

loop_
_geom_bond_atom_site_label_1
_geom_bond_atom_site_label_2
_geom_bond_distance
_geom_bond_site_symmetry_2
Cd1 O3 2.274(4) .
Cd1 N1 2.332(3) .
Cd1 N1 2.332(3) 2
Cd1 O2 2.398(2) 2
Cd1 O2 2.398(2) .
Cd1 O1 2.420(2) .
Cd1 O1 2.420(2) 2
Cd1 C14 2.753(3) 2
Cd1 C14 2.753(3) .
F1 C13 1.356(5) .
O1 C14 1.258(4) .
O2 C14 1.273(4) .
N1 C5 1.328(5) .
N1 C1 1.348(5) .
C1 C2 1.375(5) .
C2 C3 1.383(6) .
C3 C4 1.394(5) .
C3 C6 1.479(6) .
C4 C5 1.383(5) .
C6 C7 1.327(6) .
C7 C8 1.472(5) .
C8 C13 1.394(5) .
C8 C9 1.394(6) .
C9 C10 1.391(5) .
C10 C11 1.382(6) .
C11 C12 1.382(6) .
C12 C13 1.377(5) .
C14 C16 1.489(4) .
C15 C17 1.380(4) 5_565
C15 C16 1.402(4) .
C16 C17 1.395(4) .
C17 C15 1.380(4) 5_565
F2 C24 1.318(6) .
C18 C18 1.321(8) 7_556
C18 C19 1.476(5) .
C19 C24 1.388(5) .
C19 C20 1.391(6) .
C20 C21 1.391(5) .
C21 N2 1.344(10) .
C21 C22 1.410(19) .
C23 N2 1.342(8) .
C23 C24 1.380(5) .
C23 C22 1.3800(7) .

loop_
_geom_hbond_atom_site_label_D
_geom_hbond_atom_site_label_H
_geom_hbond_atom_site_label_A
_geom_hbond_distance_DH
_geom_hbond_distance_HA
_geom_hbond_distance_DA
_geom_hbond_angle_DHA
_geom_hbond_site_symmetry_A
O3 H3O O2 0.826(19) 1.90(2) 2.691(4) 160(5) 2_545
